data_2214142
loop_
_publ_author_name
'Liang-Zhong Xu'
'Wen-Zhao Bi'
'Zhi-Wei Zhai'

_publ_section_title
;
 1-[2-Chloro-4-(4-fluorophenoxy)phenyl]ethanone
;
_journal_coeditor_code CV2262
_journal_issue 7
_journal_name_full 'Acta Crystallographica Section E'
_journal_page_first o3243
_journal_page_last o3243
_journal_paper_doi 10.1107/S160053680702836X
_journal_volume 63
_journal_year 2007
_chemical_formula_iupac 'C14 H10 Cl F O2'
_chemical_formula_moiety 'C14 H10 Cl F O2'
_chemical_formula_sum 'C14 H10 Cl F O2'
_chemical_formula_weight 264.67
_chemical_name_systematic
;
1-[2-Chloro-4-(4-fluorophenoxy)phenyl]ethanone
;
_space_group_IT_number 14
_symmetry_cell_setting monoclinic
_symmetry_space_group_name_Hall '-P 2ybc'
_symmetry_space_group_name_H-M 'P 1 21/c 1'
_atom_sites_solution_hydrogens geom
_atom_sites_solution_primary direct
_atom_sites_solution_secondary difmap
_audit_creation_method SHELXL97
_cell_angle_alpha 90.00
_cell_angle_beta 97.91(3)
_cell_angle_gamma 90.00
_cell_formula_units_Z 4
_cell_length_a 11.060(2)
_cell_length_b 10.660(2)
_cell_length_c 10.489(2)
_cell_measurement_reflns_used 1167
_cell_measurement_temperature 293(2)
_cell_measurement_theta_max 19.53
_cell_measurement_theta_min 2.31
_cell_volume 1224.9(4)
_computing_cell_refinement RAPID-AUTO
_computing_data_collection 'RAPID-AUTO (Rigaku, 2001)'
_computing_data_reduction RAPID-AUTO
_computing_molecular_graphics SHELXTL
_computing_publication_material SHELXTL
_computing_structure_refinement SHELXTL
_computing_structure_solution 'SHELXTL (Bruker, 1999)'
_diffrn_ambient_temperature 293(2)
_diffrn_measured_fraction_theta_full 0.998
_diffrn_measured_fraction_theta_max 0.998
_diffrn_measurement_device_type 'Rigaku R-AXIS RAPID IP area-detector'
_diffrn_measurement_method '\w oscillation'
_diffrn_radiation_monochromator graphite
_diffrn_radiation_source 'Rotating anode'
_diffrn_radiation_type MoK\a
_diffrn_radiation_wavelength 0.71073
_diffrn_reflns_av_R_equivalents 0.0207
_diffrn_reflns_av_sigmaI/netI 0.0255
_diffrn_reflns_limit_h_max 13
_diffrn_reflns_limit_h_min -13
_diffrn_reflns_limit_k_max 11
_diffrn_reflns_limit_k_min -12
_diffrn_reflns_limit_l_max 12
_diffrn_reflns_limit_l_min -12
_diffrn_reflns_number 3859
_diffrn_reflns_theta_full 25.01
_diffrn_reflns_theta_max 25.01
_diffrn_reflns_theta_min 2.67
_diffrn_standards_decay_% 0
_diffrn_standards_number 0
_exptl_absorpt_coefficient_mu 0.314
_exptl_absorpt_correction_T_max 0.9573
_exptl_absorpt_correction_T_min 0.9341
_exptl_absorpt_correction_type multi-scan
_exptl_absorpt_process_details '(ABSCOR; Higashi, 1995)'
_exptl_crystal_colour colourless
_exptl_crystal_density_diffrn 1.435
_exptl_crystal_density_method 'not measured'
_exptl_crystal_description block
_exptl_crystal_F_000 544
_exptl_crystal_size_max 0.22
_exptl_crystal_size_mid 0.16
_exptl_crystal_size_min 0.14
_refine_diff_density_max 0.215
_refine_diff_density_min -0.255
_refine_ls_extinction_method none
_refine_ls_goodness_of_fit_ref 1.059
_refine_ls_hydrogen_treatment constr
_refine_ls_matrix_type full
_refine_ls_number_parameters 164
_refine_ls_number_reflns 2158
_refine_ls_number_restraints 0
_refine_ls_restrained_S_all 1.059
_refine_ls_R_factor_all 0.0578
_refine_ls_R_factor_gt 0.0462
_refine_ls_shift/su_max 0.000
_refine_ls_shift/su_mean 0.000
_refine_ls_structure_factor_coef Fsqd
_refine_ls_weighting_details 'calc w = 1/[\s^2^(Fo^2^)+(0.0689P)^2^+0.2598P] where P=(Fo^2^+2Fc^2^)/3'
_refine_ls_weighting_scheme calc
_refine_ls_wR_factor_gt 0.1185
_refine_ls_wR_factor_ref 0.1242
_reflns_number_gt 1766
_reflns_number_total 2158
_reflns_threshold_expression I>2\s(I)
_cod_data_source_file cv2262.cif
_cod_data_source_block I
_cod_original_cell_volume 1224.8(4)
_cod_original_sg_symbol_H-M 'P 21/c'
_cod_database_code 2214142
_cod_database_fobs_code 2214142

loop_
_symmetry_equiv_pos_as_xyz
'x, y, z'
'-x, y+1/2, -z+1/2'
'-x, -y, -z'
'x, -y-1/2, z-1/2'

loop_
_atom_site_type_symbol
_atom_site_label
_atom_site_fract_x
_atom_site_fract_y
_atom_site_fract_z
_atom_site_U_iso_or_equiv
_atom_site_adp_type
_atom_site_calc_flag
_atom_site_refinement_flags
_atom_site_occupancy
Cl Cl1 0.04538(6) 0.47347(7) 0.20376(6) 0.0681(2) Uani d . 1
O O2 -0.23410(13) 0.64987(15) 0.48929(16) 0.0603(4) Uani d . 1
C C2 0.11898(18) 0.6452(2) 0.39413(19) 0.0466(5) Uani d . 1
C C3 -0.11690(17) 0.65749(19) 0.45893(19) 0.0444(5) Uani d . 1
C C4 -0.09306(18) 0.5813(2) 0.35886(19) 0.0459(5) Uani d . 1
H H4A -0.1551 0.5338 0.3134 0.055 Uiso calc R 1
C C5 -0.02607(18) 0.7276(2) 0.5271(2) 0.0497(5) Uani d . 1
H H5A -0.0428 0.7795 0.5938 0.060 Uiso calc R 1
C C6 0.02389(18) 0.5766(2) 0.32717(18) 0.0453(5) Uani d . 1
C C7 0.09043(18) 0.7198(2) 0.4950(2) 0.0496(5) Uani d . 1
H H7A 0.1523 0.7659 0.5425 0.060 Uiso calc R 1
C C8 -0.28365(17) 0.7520(2) 0.5473(2) 0.0473(5) Uani d . 1
C C9 0.2472(2) 0.6428(2) 0.3621(2) 0.0616(6) Uani d . 1
C C10 -0.34782(18) 0.7252(2) 0.6465(2) 0.0574(6) Uani d . 1
H H10A -0.3517 0.6434 0.6764 0.069 Uiso calc R 1
O O1 0.26739(17) 0.6348(3) 0.25168(19) 0.0985(8) Uani d . 1
C C12 -0.4064(2) 0.8204(3) 0.7014(2) 0.0726(8) Uani d . 1
H H12A -0.4512 0.8038 0.7683 0.087 Uiso calc R 1
F F1 -0.45471(15) 1.03643(19) 0.7133(2) 0.1115(7) Uani d . 1
C C14 -0.2778(2) 0.8714(2) 0.5009(2) 0.0632(6) Uani d . 1
H H14A -0.2349 0.8879 0.4324 0.076 Uiso calc R 1
C C15 -0.3982(2) 0.9394(3) 0.6567(3) 0.0720(8) Uani d . 1
C C16 -0.3362(2) 0.9672(3) 0.5569(3) 0.0738(7) Uani d . 1
H H16A -0.3332 1.0492 0.5270 0.089 Uiso calc R 1
C C17 0.3492(2) 0.6478(3) 0.4714(3) 0.0733(7) Uani d . 1
H H17A 0.4259 0.6479 0.4382 0.110 Uiso calc R 1
H H17B 0.3450 0.5760 0.5257 0.110 Uiso calc R 1
H H17C 0.3423 0.7229 0.5204 0.110 Uiso calc R 1

loop_
_atom_site_aniso_label
_atom_site_aniso_U_11
_atom_site_aniso_U_22
_atom_site_aniso_U_33
_atom_site_aniso_U_12
_atom_site_aniso_U_13
_atom_site_aniso_U_23
Cl1 0.0814(4) 0.0733(5) 0.0526(4) 0.0182(3) 0.0196(3) -0.0135(3)
O2 0.0508(8) 0.0595(10) 0.0752(11) -0.0078(7) 0.0255(8) -0.0161(8)
C2 0.0459(11) 0.0493(13) 0.0453(11) 0.0077(9) 0.0081(9) 0.0099(9)
C3 0.0432(10) 0.0465(12) 0.0454(11) 0.0020(8) 0.0134(8) 0.0020(9)
C4 0.0479(11) 0.0486(13) 0.0408(10) 0.0019(9) 0.0046(8) -0.0032(9)
C5 0.0558(12) 0.0500(13) 0.0449(11) 0.0009(10) 0.0125(9) -0.0080(9)
C6 0.0519(11) 0.0479(12) 0.0369(10) 0.0127(9) 0.0098(8) 0.0032(9)
C7 0.0480(11) 0.0507(13) 0.0495(11) -0.0041(9) 0.0045(9) 0.0010(10)
C8 0.0402(10) 0.0562(14) 0.0469(11) 0.0018(9) 0.0109(8) -0.0052(9)
C9 0.0517(13) 0.0691(16) 0.0670(15) 0.0070(11) 0.0189(11) 0.0144(12)
C10 0.0489(12) 0.0712(16) 0.0547(13) -0.0045(11) 0.0162(10) 0.0006(11)
O1 0.0658(11) 0.164(2) 0.0713(13) 0.0140(12) 0.0300(10) 0.0212(13)
C12 0.0534(14) 0.108(2) 0.0603(15) 0.0007(14) 0.0224(11) -0.0166(15)
F1 0.0795(11) 0.1223(16) 0.1327(17) 0.0351(10) 0.0143(11) -0.0616(13)
C14 0.0630(14) 0.0650(17) 0.0650(15) 0.0024(11) 0.0207(12) 0.0060(12)
C15 0.0464(12) 0.087(2) 0.0813(18) 0.0167(12) 0.0043(12) -0.0316(16)
C16 0.0645(15) 0.0604(17) 0.095(2) 0.0124(12) 0.0042(14) -0.0005(14)
C17 0.0458(13) 0.086(2) 0.0873(19) 0.0005(12) 0.0066(12) 0.0068(15)

loop_
_atom_type_symbol
_atom_type_description
_atom_type_scat_dispersion_real
_atom_type_scat_dispersion_imag
_atom_type_scat_source
C C 0.0033 0.0016 'International Tables Vol C Tables 4.2.6.8 and 6.1.1.4'
H H 0.0000 0.0000 'International Tables Vol C Tables 4.2.6.8 and 6.1.1.4'
O O 0.0106 0.0060 'International Tables Vol C Tables 4.2.6.8 and 6.1.1.4'
F F 0.0171 0.0103 'International Tables Vol C Tables 4.2.6.8 and 6.1.1.4'
Cl Cl 0.1484 0.1585 'International Tables Vol C Tables 4.2.6.8 and 6.1.1.4'

loop_
_geom_angle_atom_site_label_1
_geom_angle_atom_site_label_2
_geom_angle_atom_site_label_3
_geom_angle
C3 O2 C8 119.52(16)
C6 C2 C7 116.67(18)
C6 C2 C9 123.4(2)
C7 C2 C9 120.0(2)
C5 C3 O2 123.77(18)
C5 C3 C4 120.93(18)
O2 C3 C4 115.14(18)
C6 C4 C3 119.21(19)
C6 C4 H4A 120.4
C3 C4 H4A 120.4
C3 C5 C7 118.8(2)
C3 C5 H5A 120.6
C7 C5 H5A 120.6
C4 C6 C2 121.89(19)
C4 C6 Cl1 115.53(17)
C2 C6 Cl1 122.51(15)
C5 C7 C2 122.5(2)
C5 C7 H7A 118.8
C2 C7 H7A 118.8
C14 C8 C10 121.4(2)
C14 C8 O2 122.00(19)
C10 C8 O2 116.4(2)
O1 C9 C17 121.0(2)
O1 C9 C2 121.3(2)
C17 C9 C2 117.7(2)
C8 C10 C12 119.3(2)
C8 C10 H10A 120.4
C12 C10 H10A 120.4
C15 C12 C10 119.2(2)
C15 C12 H12A 120.4
C10 C12 H12A 120.4
C8 C14 C16 119.2(2)
C8 C14 H14A 120.4
C16 C14 H14A 120.4
C12 C15 C16 122.2(2)
C12 C15 F1 119.6(3)
C16 C15 F1 118.2(3)
C15 C16 C14 118.7(3)
C15 C16 H16A 120.6
C14 C16 H16A 120.6
C9 C17 H17A 109.5
C9 C17 H17B 109.5
H17A C17 H17B 109.5
C9 C17 H17C 109.5
H17A C17 H17C 109.5
H17B C17 H17C 109.5

loop_
_geom_bond_atom_site_label_1
_geom_bond_atom_site_label_2
_geom_bond_distance
Cl1 C6 1.739(2)
O2 C3 1.379(2)
O2 C8 1.396(2)
C2 C6 1.390(3)
C2 C7 1.394(3)
C2 C9 1.501(3)
C3 C5 1.372(3)
C3 C4 1.381(3)
C4 C6 1.380(3)
C4 H4A 0.9300
C5 C7 1.378(3)
C5 H5A 0.9300
C7 H7A 0.9300
C8 C14 1.367(3)
C8 C10 1.368(3)
C9 O1 1.213(3)
C9 C17 1.494(4)
C10 C12 1.373(3)
C10 H10A 0.9300
C12 C15 1.359(4)
C12 H12A 0.9300
F1 C15 1.384(3)
C14 C16 1.383(3)
C14 H14A 0.9300
C15 C16 1.361(4)
C16 H16A 0.9300
C17 H17A 0.9600
C17 H17B 0.9600
C17 H17C 0.9600

loop_
_geom_hbond_atom_site_label_D
_geom_hbond_atom_site_label_H
_geom_hbond_atom_site_label_A
_geom_hbond_site_symmetry_A
_geom_hbond_distance_DH
_geom_hbond_distance_HA
_geom_hbond_distance_DA
_geom_hbond_angle_DHA
C14 H14A Cl1 2 0.93 2.84 3.730(3) 159.6

loop_
_geom_torsion_atom_site_label_1
_geom_torsion_atom_site_label_2
_geom_torsion_atom_site_label_3
_geom_torsion_atom_site_label_4
_geom_torsion
C8 O2 C3 C5 30.6(3)
C8 O2 C3 C4 -154.03(19)
C5 C3 C4 C6 -0.3(3)
O2 C3 C4 C6 -175.84(19)
O2 C3 C5 C7 174.4(2)
C4 C3 C5 C7 -0.7(3)
C3 C4 C6 C2 0.8(3)
C3 C4 C6 Cl1 177.70(16)
C7 C2 C6 C4 -0.2(3)
C9 C2 C6 C4 -179.8(2)
C7 C2 C6 Cl1 -176.91(15)
C9 C2 C6 Cl1 3.5(3)
C3 C5 C7 C2 1.4(3)
C6 C2 C7 C5 -0.9(3)
C9 C2 C7 C5 178.7(2)
C3 O2 C8 C14 48.3(3)
C3 O2 C8 C10 -137.2(2)
C6 C2 C9 O1 35.9(4)
C7 C2 C9 O1 -143.7(3)
C6 C2 C9 C17 -142.9(2)
C7 C2 C9 C17 37.5(3)
C14 C8 C10 C12 -0.7(3)
O2 C8 C10 C12 -175.2(2)
C8 C10 C12 C15 -0.7(4)
C10 C8 C14 C16 1.1(4)
O2 C8 C14 C16 175.4(2)
C10 C12 C15 C16 1.7(4)
C10 C12 C15 F1 -178.6(2)
C12 C15 C16 C14 -1.3(4)
F1 C15 C16 C14 179.0(2)
C8 C14 C16 C15 -0.2(4)

loop_
_cod_related_entry_id
_cod_related_entry_database
_cod_related_entry_code
1 ChemSpider 21124234
